data_1529510
loop_
_publ_author_name
'Kumari, Harshita'
'Armitage, Sarah E.'
'Kline, Steven R.'
'Damodaran, Krishna K.'
'Kennedy, Stuart R.'
'Atwood, Jerry L.'
'Steed, Jonathan W.'

_publ_section_title
;
 Fluorous 'ponytails' lead to strong gelators showing thermally induced
 structure evolution.
;
_journal_issue 43
_journal_name_full 'Soft matter'
_journal_page_first 8471
_journal_page_last 8478
_journal_paper_doi 10.1039/c5sm01865j
_journal_volume 11
_journal_year 2015
_chemical_formula_moiety 'C34 H20 F34 N4 O2, 0.33(C4 H8 O)'
_chemical_formula_sum 'C35.33 H22.66 F34 N4 O2.33'
_chemical_formula_weight 1186.53
_chemical_name_systematic
;
 ? 
;
_space_group_crystal_system triclinic
_space_group_IT_number 2
_space_group_name_Hall '-P 1'
_space_group_name_H-M_alt 'P -1'
_symmetry_space_group_name_Hall '-P 1'
_symmetry_space_group_name_H-M 'P -1'
_atom_sites_solution_hydrogens geom
_atom_sites_solution_primary iterative
_atom_sites_solution_secondary difmap
_audit_creation_date 2013-10-28
_audit_creation_method
;
Olex2 1.2
(compiled 2013.09.17 svn.r2790 for OlexSys, GUI svn.r4601)
;
_audit_update_record
;
2015-09-02 deposited with the CCDC.
2015-09-03 downloaded from the CCDC.
;
_cell_angle_alpha 70.476(2)
_cell_angle_beta 72.879(2)
_cell_angle_gamma 85.688(2)
_cell_formula_units_Z 3
_cell_length_a 13.287(3)
_cell_length_b 14.229(3)
_cell_length_c 18.870(4)
_cell_measurement_reflns_used 9843
_cell_measurement_temperature 120(2)
_cell_volume 3212.4(12)
_computing_cell_refinement 'Bruker APEX2'
_computing_data_collection 'Rigaku CrystalClear (Rigaku Inc., 2008)'
_computing_data_reduction 'Bruker APEX2'
_computing_molecular_graphics
;
O. V. Dolomanov, L. J. Bourhis, R. J. Gildea, J. A. K. Howard and H. Puschmann,
OLEX2: a complete structure solution, refinement and analysis program.
J. Appl. Cryst. (2009). 42, 339-341.
;
_computing_publication_material
;
O. V. Dolomanov, L. J. Bourhis, R. J. Gildea, J. A. K. Howard and H. Puschmann,
OLEX2: a complete structure solution, refinement and analysis program.
J. Appl. Cryst. (2009). 42, 339-341.
;
_computing_structure_refinement
;
SHELX, G.M. Sheldrick, Acta Cryst.
(2008). A64, 112-122
;
_computing_structure_solution
'L.J. Bourhis, O.V. Dolomanov, R.J. Gildea, J.A.K. Howard, H. Puschmann, in preparation (2013)'
_diffrn_ambient_temperature 120.15
_diffrn_measured_fraction_theta_full 0.932
_diffrn_measured_fraction_theta_max 0.932
_diffrn_measurement_device_type 'Rigaku Saturn 724+ CCD area detector'
_diffrn_measurement_method 'thick-slice \w scans'
_diffrn_radiation_monochromator 'double crystal silicon'
_diffrn_radiation_type synchrotron
_diffrn_radiation_wavelength 0.6889
_diffrn_reflns_av_R_equivalents 0.0332
_diffrn_reflns_av_unetI/netI 0.0479
_diffrn_reflns_limit_h_max 14
_diffrn_reflns_limit_h_min -17
_diffrn_reflns_limit_k_max 18
_diffrn_reflns_limit_k_min -18
_diffrn_reflns_limit_l_max 24
_diffrn_reflns_limit_l_min -25
_diffrn_reflns_number 32127
_diffrn_reflns_theta_full 27.30
_diffrn_reflns_theta_max 27.30
_diffrn_reflns_theta_min 1.47
_diffrn_source 'undulator, Beamline I19, Diamond Light Source, RAL'
_diffrn_standards_number 0
_exptl_absorpt_coefficient_mu 0.217
_exptl_absorpt_correction_T_max 1.0000
_exptl_absorpt_correction_T_min 0.7765
_exptl_absorpt_correction_type multi-scan
_exptl_absorpt_process_details
;
SADABS-2008/1 (Bruker,2008) was used for absorption correction.
wR2(int) was 0.1266 before and 0.0499 after correction.
The Ratio of minimum to maximum transmission is 0.7765.
The \l/2 correction factor is Not present.
;
_exptl_crystal_colour yellow
_exptl_crystal_colour_lustre clear
_exptl_crystal_colour_modifier whiteish
_exptl_crystal_colour_primary colourless
_exptl_crystal_density_diffrn 1.839
_exptl_crystal_density_method 'not measured'
_exptl_crystal_description rod
_exptl_crystal_F_000 1760
_exptl_crystal_preparation gelator
_exptl_crystal_recrystallization_method 'Re-crystallisation from solvent: 2-butanone'
_exptl_crystal_size_max 0.35
_exptl_crystal_size_mid 0.05
_exptl_crystal_size_min 0.03
_refine_diff_density_max 0.633
_refine_diff_density_min -0.417
_refine_diff_density_rms 0.065
_refine_ls_extinction_method none
_refine_ls_goodness_of_fit_ref 1.089
_refine_ls_hydrogen_treatment constr
_refine_ls_matrix_type full
_refine_ls_number_parameters 1031
_refine_ls_number_reflns 14784
_refine_ls_number_restraints 0
_refine_ls_restrained_S_all 1.089
_refine_ls_R_factor_all 0.0692
_refine_ls_R_factor_gt 0.0543
_refine_ls_shift/su_max 0.000
_refine_ls_shift/su_mean 0.000
_refine_ls_structure_factor_coef Fsqd
_refine_ls_weighting_details 'calc w=1/[\s^2^(Fo^2^)+(0.0926P)^2^+1.0783P] where P=(Fo^2^+2Fc^2^)/3'
_refine_ls_weighting_scheme calc
_refine_ls_wR_factor_gt 0.1567
_refine_ls_wR_factor_ref 0.1671
_reflns_number_gt 11230
_reflns_number_total 14784
_reflns_threshold_expression >2sigma(I)
_cod_data_source_file c5sm01865j2.cif
_cod_data_source_block sea6
_cod_depositor_comments 'Adding full bibliography for 1529510.cif.'
_cod_database_code 1529510
_olex2_refinement_description
;
1. Fixed Uiso
 At 1.2 times of:
  All C(H) groups, All C(H,H) groups, All N(H) groups
 At 1.5 times of:
  All C(H,H,H) groups
2. Others
 Fixed Sof: C53(0.85) C54(0.15) O4(0.5)
3.a Riding coordinates:
 C52(H52A,H52B,H52C)
3.b Secondary CH2 refined with riding coordinates:
 C16(H16A,H16B), C17(H17A,H17B), C18(H18A,H18B), C19(H19A,H19B), C50(H50A,
 H50B), C51(H51A,H51B)
3.c Aromatic/amide H refined with riding coordinates:
 C10(H10), C11(H11), C13(H13), C14(H14), C22(H22), C23(H23), C25(H25),
 C26(H26), C44(H44), C45(H45), C47(H47), C48(H48), N1(H1), N2(H2), N3(H3),
 N4(H4), N5(H5), N6(H6)
;

loop_
_space_group_symop_id
_space_group_symop_operation_xyz
1 'x, y, z'
2 '-x, -y, -z'

loop_
_atom_site_label
_atom_site_type_symbol
_atom_site_fract_x
_atom_site_fract_y
_atom_site_fract_z
_atom_site_U_iso_or_equiv
_atom_site_adp_type
_atom_site_occupancy
_atom_site_symmetry_multiplicity
_atom_site_calc_flag
_atom_site_refinement_flags
C1 C 1.0462(2) -0.75236(19) -0.10869(17) 0.0481(7) Uani 1 1 d .
C2 C 1.0125(2) -0.65089(17) -0.09726(15) 0.0396(6) Uani 1 1 d .
C3 C 0.89531(18) -0.64669(15) -0.05250(13) 0.0314(5) Uani 1 1 d .
C4 C 0.85577(19) -0.53934(15) -0.05831(13) 0.0322(5) Uani 1 1 d .
C5 C 0.75770(18) -0.53511(15) 0.00935(12) 0.0286(4) Uani 1 1 d .
C6 C 0.69933(19) -0.43440(15) -0.00788(12) 0.0304(5) Uani 1 1 d .
C7 C 0.63226(18) -0.41279(15) 0.06728(12) 0.0279(4) Uani 1 1 d .
C8 C 0.54966(18) -0.33030(16) 0.05670(13) 0.0308(5) Uani 1 1 d .
C9 C 0.50399(17) -0.30316(15) 0.12978(12) 0.0286(4) Uani 1 1 d .
C10 C 0.41901(19) -0.35846(17) 0.18866(14) 0.0354(5) Uani 1 1 d .
H10 H 0.3876 -0.4110 0.1813 0.042 Uiso 1 1 calc R
C11 C 0.38034(19) -0.33679(17) 0.25781(14) 0.0348(5) Uani 1 1 d .
H11 H 0.3236 -0.3759 0.2984 0.042 Uiso 1 1 calc R
C12 C 0.42375(17) -0.25828(15) 0.26849(12) 0.0270(4) Uani 1 1 d .
C13 C 0.50793(18) -0.20246(15) 0.20897(12) 0.0291(4) Uani 1 1 d .
H13 H 0.5381 -0.1485 0.2154 0.035 Uiso 1 1 calc R
C14 C 0.54757(17) -0.22556(15) 0.14056(12) 0.0292(4) Uani 1 1 d .
H14 H 0.6055 -0.1877 0.1005 0.035 Uiso 1 1 calc R
C15 C 0.42249(17) -0.18208(15) 0.36906(12) 0.0270(4) Uani 1 1 d .
C16 C 0.39116(18) -0.10455(18) 0.47028(15) 0.0345(5) Uani 1 1 d .
H16A H 0.4507 -0.0594 0.4331 0.041 Uiso 1 1 calc R
H16B H 0.4169 -0.1517 0.5129 0.041 Uiso 1 1 calc R
C17 C 0.30419(16) -0.04376(14) 0.50481(12) 0.0261(4) Uani 1 1 d .
H17A H 0.2462 -0.0892 0.5442 0.031 Uiso 1 1 calc R
H17B H 0.2758 0.0009 0.4627 0.031 Uiso 1 1 calc R
C18 C 0.34343(17) 0.01855(15) 0.54356(13) 0.0291(4) Uani 1 1 d .
H18A H 0.3756 -0.0258 0.5835 0.035 Uiso 1 1 calc R
H18B H 0.3987 0.0664 0.5035 0.035 Uiso 1 1 calc R
C19 C 0.25609(17) 0.07532(14) 0.58224(12) 0.0266(4) Uani 1 1 d .
H19A H 0.2199 0.1156 0.5435 0.032 Uiso 1 1 calc R
H19B H 0.2038 0.0275 0.6256 0.032 Uiso 1 1 calc R
C20 C 0.24187(17) 0.21823(14) 0.62828(12) 0.0264(4) Uani 1 1 d .
C21 C 0.26726(16) 0.36536(14) 0.66537(12) 0.0255(4) Uani 1 1 d .
C22 C 0.31589(19) 0.39684(15) 0.71001(13) 0.0320(5) Uani 1 1 d .
H22 H 0.3598 0.3526 0.7371 0.038 Uiso 1 1 calc R
C23 C 0.30087(19) 0.49197(16) 0.71530(13) 0.0317(5) Uani 1 1 d .
H23 H 0.3338 0.5125 0.7462 0.038 Uiso 1 1 calc R
C24 C 0.23752(17) 0.55716(14) 0.67522(12) 0.0283(4) Uani 1 1 d .
C25 C 0.18827(19) 0.52586(15) 0.63154(13) 0.0313(5) Uani 1 1 d .
H25 H 0.1442 0.5702 0.6047 0.038 Uiso 1 1 calc R
C26 C 0.20255(19) 0.43050(15) 0.62652(13) 0.0305(5) Uani 1 1 d .
H26 H 0.1681 0.4097 0.5965 0.037 Uiso 1 1 calc R
C27 C 0.22236(18) 0.66142(15) 0.67835(13) 0.0302(4) Uani 1 1 d .
C28 C 0.11623(17) 0.67695(14) 0.73457(12) 0.0262(4) Uani 1 1 d .
C29 C 0.08478(17) 0.78653(14) 0.72611(12) 0.0281(4) Uani 1 1 d .
C30 C -0.01011(18) 0.79940(15) 0.79268(12) 0.0297(4) Uani 1 1 d .
C31 C -0.06101(18) 0.90365(15) 0.77211(13) 0.0320(5) Uani 1 1 d .
C32 C -0.13272(19) 0.92863(16) 0.84433(13) 0.0341(5) Uani 1 1 d .
C33 C -0.2070(2) 1.0164(2) 0.82423(17) 0.0456(6) Uani 1 1 d .
C34 C -0.2580(2) 1.0589(2) 0.89034(19) 0.0530(7) Uani 1 1 d .
C35 C 0.7819(2) 0.01554(19) 0.13123(16) 0.0434(6) Uani 1 1 d .
C36 C 0.68303(19) 0.07687(15) 0.12303(13) 0.0338(5) Uani 1 1 d .
C37 C 0.63569(19) 0.12257(15) 0.18957(13) 0.0315(5) Uani 1 1 d .
C38 C 0.51919(18) 0.15157(15) 0.19825(13) 0.0302(4) Uani 1 1 d .
C39 C 0.48042(19) 0.22410(15) 0.24612(13) 0.0324(5) Uani 1 1 d .
C40 C 0.35945(18) 0.23126(15) 0.27434(13) 0.0313(5) Uani 1 1 d .
C41 C 0.32219(18) 0.32538(15) 0.29878(13) 0.0303(5) Uani 1 1 d .
C42 C 0.20951(19) 0.31883(15) 0.35433(13) 0.0325(5) Uani 1 1 d .
C43 C 0.16946(18) 0.41588(15) 0.36513(12) 0.0295(4) Uani 1 1 d .
C44 C 0.1828(2) 0.44200(17) 0.42613(13) 0.0366(5) Uani 1 1 d .
H44 H 0.2186 0.3986 0.4607 0.044 Uiso 1 1 calc R
C45 C 0.1444(2) 0.53102(16) 0.43730(13) 0.0352(5) Uani 1 1 d .
H45 H 0.1549 0.5489 0.4789 0.042 Uiso 1 1 calc R
C46 C 0.09058(17) 0.59404(14) 0.38748(12) 0.0266(4) Uani 1 1 d .
C47 C 0.07824(18) 0.56827(16) 0.32560(13) 0.0316(5) Uani 1 1 d .
H47 H 0.0427 0.6116 0.2908 0.038 Uiso 1 1 calc R
C48 C 0.11755(19) 0.47959(16) 0.31460(13) 0.0330(5) Uani 1 1 d .
H48 H 0.1089 0.4624 0.2722 0.040 Uiso 1 1 calc R
C49 C 0.08394(17) 0.74154(14) 0.42882(12) 0.0268(4) Uani 1 1 d .
C50 C 0.06371(18) 0.89284(16) 0.46246(14) 0.0318(5) Uani 1 1 d .
H50A H 0.1199 0.9337 0.4174 0.038 Uiso 1 1 calc R
H50B H 0.0952 0.8586 0.5056 0.038 Uiso 1 1 calc R
C51 C -0.02189(17) 0.96031(14) 0.48909(13) 0.0291(4) Uani 1 1 d .
H51A H -0.0772 0.9197 0.5351 0.035 Uiso 1 1 calc R
H51B H -0.0547 0.9933 0.4465 0.035 Uiso 1 1 calc R
C52 C 0.5181(4) 0.6127(3) 0.5320(2) 0.0874(13) Uani 1 1 d .
H52A H 0.5031 0.5780 0.5885 0.131 Uiso 1 1 d R
H52B H 0.4837 0.6772 0.5228 0.131 Uiso 1 1 d R
H52C H 0.5944 0.6233 0.5084 0.131 Uiso 1 1 d R
C53 C 0.4775(3) 0.5520(3) 0.4959(2) 0.0579(9) Uani 0.85 1 d P
C54 C 0.525(2) 0.519(2) 0.5203(17) 0.074(7) Uiso 0.15 1 d P
F1 F 1.15034(14) -0.75398(13) -0.13251(13) 0.0698(6) Uani 1 1 d .
F2 F 1.01122(15) -0.82657(12) -0.04321(11) 0.0687(6) Uani 1 1 d .
F3 F 1.01000(17) -0.76529(14) -0.16274(12) 0.0699(5) Uani 1 1 d .
F4 F 1.03178(14) -0.58181(11) -0.16916(9) 0.0562(5) Uani 1 1 d .
F5 F 1.07164(13) -0.63106(14) -0.05815(12) 0.0612(5) Uani 1 1 d .
F6 F 0.88214(12) -0.70021(10) 0.02325(8) 0.0414(3) Uani 1 1 d .
F7 F 0.83651(12) -0.68934(10) -0.08065(9) 0.0429(3) Uani 1 1 d .
F8 F 0.93367(12) -0.48488(10) -0.05852(10) 0.0466(4) Uani 1 1 d .
F9 F 0.83221(13) -0.49908(10) -0.12683(8) 0.0460(4) Uani 1 1 d .
F10 F 0.68982(11) -0.60893(9) 0.02316(8) 0.0377(3) Uani 1 1 d .
F11 F 0.78849(11) -0.55075(10) 0.07350(8) 0.0380(3) Uani 1 1 d .
F12 F 0.77157(12) -0.36052(10) -0.04799(8) 0.0454(4) Uani 1 1 d .
F13 F 0.63845(13) -0.43560(11) -0.05260(8) 0.0458(4) Uani 1 1 d .
F14 F 0.58069(11) -0.49783(9) 0.11820(8) 0.0386(3) Uani 1 1 d .
F15 F 0.69882(11) -0.38699(10) 0.09934(8) 0.0369(3) Uani 1 1 d .
F16 F 0.59965(12) -0.25071(9) -0.00456(7) 0.0388(3) Uani 1 1 d .
F17 F 0.47456(11) -0.36329(11) 0.03511(9) 0.0406(3) Uani 1 1 d .
F18 F 0.29993(11) 0.69048(10) 0.70004(10) 0.0448(4) Uani 1 1 d .
F19 F 0.22503(12) 0.72674(9) 0.60596(8) 0.0429(4) Uani 1 1 d .
F20 F 0.03929(11) 0.63312(9) 0.72277(8) 0.0362(3) Uani 1 1 d .
F21 F 0.11935(12) 0.63044(9) 0.80884(7) 0.0380(3) Uani 1 1 d .
F22 F 0.16792(11) 0.83805(9) 0.72165(9) 0.0379(3) Uani 1 1 d .
F23 F 0.05918(11) 0.82667(9) 0.65810(7) 0.0370(3) Uani 1 1 d .
F24 F -0.08458(11) 0.73040(9) 0.81015(8) 0.0394(3) Uani 1 1 d .
F25 F 0.02205(12) 0.78552(10) 0.85660(8) 0.0419(3) Uani 1 1 d .
F26 F 0.01600(12) 0.97396(9) 0.73489(9) 0.0437(4) Uani 1 1 d .
F27 F -0.11784(13) 0.90744(11) 0.72311(9) 0.0450(4) Uani 1 1 d .
F28 F -0.07237(13) 0.95242(12) 0.88140(10) 0.0496(4) Uani 1 1 d .
F29 F -0.19163(15) 0.84840(12) 0.89270(11) 0.0634(5) Uani 1 1 d .
F30 F -0.15632(18) 1.08915(13) 0.76126(11) 0.0717(6) Uani 1 1 d .
F31 F -0.28627(16) 0.98295(19) 0.80724(15) 0.0833(7) Uani 1 1 d .
F32 F -0.29689(16) 0.98730(15) 0.95761(11) 0.0681(5) Uani 1 1 d .
F33 F -0.3302(2) 1.1211(2) 0.87367(15) 0.0979(9) Uani 1 1 d .
F34 F -0.18627(17) 1.10907(14) 0.90123(13) 0.0707(5) Uani 1 1 d .
F35 F 0.82834(14) -0.00408(13) 0.06548(10) 0.0583(4) Uani 1 1 d .
F36 F 0.75603(16) -0.07080(12) 0.18857(11) 0.0640(5) Uani 1 1 d .
F37 F 0.84927(14) 0.06547(16) 0.14456(14) 0.0713(6) Uani 1 1 d .
F38 F 0.70895(12) 0.15090(10) 0.05381(8) 0.0442(4) Uani 1 1 d .
F39 F 0.61131(12) 0.01756(10) 0.12099(9) 0.0418(3) Uani 1 1 d .
F40 F 0.64252(12) 0.05597(10) 0.25733(8) 0.0410(3) Uani 1 1 d .
F41 F 0.69367(11) 0.20397(10) 0.17391(9) 0.0418(3) Uani 1 1 d .
F42 F 0.50739(12) 0.19512(11) 0.12652(8) 0.0451(4) Uani 1 1 d .
F43 F 0.45892(11) 0.06810(10) 0.23421(9) 0.0401(3) Uani 1 1 d .
F44 F 0.51674(12) 0.19246(11) 0.30958(9) 0.0438(3) Uani 1 1 d .
F45 F 0.52237(12) 0.31458(9) 0.20138(9) 0.0457(4) Uani 1 1 d .
F46 F 0.32122(12) 0.14901(9) 0.33482(9) 0.0428(4) Uani 1 1 d .
F47 F 0.31977(12) 0.23372(11) 0.21605(9) 0.0432(3) Uani 1 1 d .
F48 F 0.32810(13) 0.40273(10) 0.23250(8) 0.0464(4) Uani 1 1 d .
F49 F 0.38905(12) 0.34515(11) 0.33354(10) 0.0478(4) Uani 1 1 d .
F50 F 0.21161(13) 0.25013(10) 0.42435(8) 0.0469(4) Uani 1 1 d .
F51 F 0.14681(12) 0.28032(10) 0.32536(10) 0.0456(4) Uani 1 1 d .
N1 N 0.37733(15) -0.23668(13) 0.33807(11) 0.0297(4) Uani 1 1 d .
H1 H 0.3129 -0.2604 0.3645 0.036 Uiso 1 1 calc R
N2 N 0.35569(15) -0.15996(14) 0.42977(11) 0.0329(4) Uani 1 1 d .
H2 H 0.2892 -0.1794 0.4453 0.040 Uiso 1 1 calc R
N3 N 0.29712(14) 0.14051(12) 0.61289(11) 0.0271(4) Uani 1 1 d .
H3 H 0.3592 0.1290 0.6215 0.033 Uiso 1 1 calc R
N4 N 0.29145(14) 0.27032(12) 0.65886(11) 0.0279(4) Uani 1 1 d .
H4 H 0.3442 0.2407 0.6762 0.033 Uiso 1 1 calc R
N5 N 0.04517(14) 0.68250(13) 0.39850(11) 0.0285(4) Uani 1 1 d .
H5 H -0.0129 0.7012 0.3847 0.034 Uiso 1 1 calc R
N6 N 0.02325(15) 0.81871(13) 0.43952(11) 0.0292(4) Uani 1 1 d .
H6 H -0.0399 0.8242 0.4327 0.035 Uiso 1 1 calc R
O1 O 0.51651(12) -0.15496(11) 0.34286(9) 0.0298(3) Uani 1 1 d .
O2 O 0.15572(13) 0.23992(12) 0.61568(10) 0.0359(4) Uani 1 1 d .
O3 O 0.16925(12) 0.72641(11) 0.44445(10) 0.0325(3) Uani 1 1 d .
O4 O 0.4107(7) 0.5673(6) 0.4639(4) 0.124(3) Uani 0.50 1 d P

loop_
_atom_site_aniso_label
_atom_site_aniso_U_11
_atom_site_aniso_U_22
_atom_site_aniso_U_33
_atom_site_aniso_U_23
_atom_site_aniso_U_13
_atom_site_aniso_U_12
C1 0.0453(15) 0.0350(12) 0.0548(15) -0.0173(11) 0.0014(12) 0.0044(10)
C2 0.0387(14) 0.0319(11) 0.0444(13) -0.0156(9) -0.0024(10) -0.0007(9)
C3 0.0354(12) 0.0271(9) 0.0320(10) -0.0113(8) -0.0081(9) 0.0006(8)
C4 0.0353(12) 0.0279(10) 0.0313(10) -0.0110(8) -0.0047(9) -0.0001(8)
C5 0.0353(12) 0.0268(9) 0.0259(9) -0.0109(7) -0.0090(8) -0.0003(8)
C6 0.0388(12) 0.0284(9) 0.0237(9) -0.0094(7) -0.0076(8) 0.0013(8)
C7 0.0320(11) 0.0273(9) 0.0249(9) -0.0094(7) -0.0074(8) -0.0006(8)
C8 0.0329(12) 0.0304(10) 0.0321(10) -0.0131(8) -0.0105(9) 0.0013(8)
C9 0.0289(11) 0.0302(10) 0.0310(10) -0.0151(8) -0.0095(8) 0.0033(8)
C10 0.0367(13) 0.0359(11) 0.0392(12) -0.0225(9) -0.0060(10) -0.0049(9)
C11 0.0306(12) 0.0372(11) 0.0396(12) -0.0214(9) -0.0025(9) -0.0065(9)
C12 0.0266(11) 0.0279(9) 0.0321(10) -0.0165(8) -0.0099(8) 0.0048(8)
C13 0.0317(11) 0.0244(9) 0.0348(10) -0.0122(8) -0.0117(9) -0.0008(8)
C14 0.0295(11) 0.0271(9) 0.0306(10) -0.0101(8) -0.0070(8) 0.0005(8)
C15 0.0255(11) 0.0268(9) 0.0346(10) -0.0169(8) -0.0107(8) 0.0059(8)
C16 0.0264(11) 0.0421(12) 0.0496(13) -0.0334(10) -0.0121(10) 0.0038(9)
C17 0.0244(10) 0.0248(9) 0.0332(10) -0.0158(8) -0.0072(8) 0.0006(7)
C18 0.0262(11) 0.0304(10) 0.0372(11) -0.0196(8) -0.0087(8) 0.0014(8)
C19 0.0267(11) 0.0234(9) 0.0362(10) -0.0161(8) -0.0119(8) 0.0024(7)
C20 0.0277(11) 0.0230(8) 0.0335(10) -0.0145(7) -0.0111(8) 0.0046(7)
C21 0.0268(10) 0.0223(8) 0.0300(9) -0.0130(7) -0.0078(8) 0.0048(7)
C22 0.0379(12) 0.0270(10) 0.0396(11) -0.0163(8) -0.0189(10) 0.0079(8)
C23 0.0357(12) 0.0289(10) 0.0385(11) -0.0186(8) -0.0144(9) 0.0037(8)
C24 0.0308(11) 0.0225(9) 0.0318(10) -0.0128(7) -0.0053(8) 0.0029(8)
C25 0.0413(13) 0.0259(9) 0.0327(10) -0.0145(8) -0.0164(9) 0.0111(8)
C26 0.0394(12) 0.0273(9) 0.0328(10) -0.0166(8) -0.0164(9) 0.0089(8)
C27 0.0324(12) 0.0248(9) 0.0349(11) -0.0142(8) -0.0072(9) 0.0014(8)
C28 0.0311(11) 0.0207(8) 0.0280(9) -0.0096(7) -0.0084(8) 0.0020(7)
C29 0.0317(11) 0.0236(9) 0.0302(10) -0.0122(7) -0.0069(8) 0.0014(8)
C30 0.0363(12) 0.0242(9) 0.0297(10) -0.0120(8) -0.0081(9) 0.0029(8)
C31 0.0348(12) 0.0278(10) 0.0346(11) -0.0139(8) -0.0084(9) 0.0032(8)
C32 0.0373(13) 0.0302(10) 0.0364(11) -0.0154(9) -0.0090(9) 0.0068(9)
C33 0.0444(15) 0.0493(14) 0.0531(15) -0.0277(12) -0.0200(12) 0.0172(12)
C34 0.0520(17) 0.0532(16) 0.0615(17) -0.0320(14) -0.0182(14) 0.0247(13)
C35 0.0424(15) 0.0437(13) 0.0483(14) -0.0247(11) -0.0102(11) 0.0099(11)
C36 0.0367(13) 0.0266(9) 0.0368(11) -0.0123(8) -0.0058(9) -0.0023(8)
C37 0.0360(12) 0.0257(9) 0.0357(11) -0.0131(8) -0.0117(9) 0.0026(8)
C38 0.0324(12) 0.0261(9) 0.0339(10) -0.0127(8) -0.0092(9) 0.0022(8)
C39 0.0369(12) 0.0239(9) 0.0363(11) -0.0126(8) -0.0074(9) 0.0015(8)
C40 0.0342(12) 0.0247(9) 0.0369(11) -0.0139(8) -0.0087(9) 0.0015(8)
C41 0.0359(12) 0.0225(9) 0.0339(10) -0.0119(8) -0.0094(9) 0.0028(8)
C42 0.0373(12) 0.0265(9) 0.0350(11) -0.0130(8) -0.0094(9) 0.0019(8)
C43 0.0302(11) 0.0272(9) 0.0330(10) -0.0156(8) -0.0060(8) 0.0026(8)
C44 0.0501(15) 0.0330(10) 0.0321(11) -0.0156(9) -0.0173(10) 0.0139(10)
C45 0.0489(14) 0.0324(10) 0.0312(10) -0.0174(8) -0.0160(10) 0.0107(10)
C46 0.0255(10) 0.0243(9) 0.0327(10) -0.0143(7) -0.0069(8) 0.0024(7)
C47 0.0357(12) 0.0307(10) 0.0379(11) -0.0179(9) -0.0184(9) 0.0077(9)
C48 0.0385(13) 0.0317(10) 0.0378(11) -0.0195(9) -0.0159(10) 0.0044(9)
C49 0.0269(11) 0.0256(9) 0.0296(9) -0.0127(7) -0.0068(8) 0.0027(8)
C50 0.0318(12) 0.0291(10) 0.0434(12) -0.0211(9) -0.0140(9) 0.0049(8)
C51 0.0305(12) 0.0249(9) 0.0376(11) -0.0163(8) -0.0121(9) 0.0047(8)
C52 0.092(3) 0.086(3) 0.070(2) -0.034(2) 0.012(2) -0.018(2)
C53 0.048(2) 0.072(2) 0.0451(18) -0.0137(17) -0.0094(16) 0.0112(19)
F1 0.0470(10) 0.0541(10) 0.0940(14) -0.0319(10) 0.0070(9) 0.0119(8)
F2 0.0696(12) 0.0356(8) 0.0732(12) -0.0077(8) 0.0058(9) 0.0127(8)
F3 0.0848(14) 0.0561(10) 0.0802(13) -0.0464(10) -0.0149(11) 0.0116(9)
F4 0.0616(10) 0.0355(7) 0.0483(9) -0.0107(6) 0.0143(7) 0.0025(7)
F5 0.0375(9) 0.0695(11) 0.0922(14) -0.0475(10) -0.0182(9) 0.0052(8)
F6 0.0472(8) 0.0361(7) 0.0337(7) -0.0067(5) -0.0081(6) 0.0078(6)
F7 0.0455(9) 0.0387(7) 0.0545(9) -0.0264(6) -0.0163(7) 0.0017(6)
F8 0.0360(8) 0.0379(7) 0.0655(10) -0.0283(7) 0.0013(7) -0.0082(6)
F9 0.0651(10) 0.0399(7) 0.0269(6) -0.0107(5) -0.0081(6) 0.0164(7)
F10 0.0340(7) 0.0303(6) 0.0479(8) -0.0155(6) -0.0063(6) -0.0032(5)
F11 0.0448(8) 0.0444(7) 0.0305(6) -0.0170(5) -0.0163(6) 0.0121(6)
F12 0.0520(9) 0.0268(6) 0.0404(7) -0.0094(5) 0.0111(6) -0.0030(6)
F13 0.0613(10) 0.0527(8) 0.0369(7) -0.0264(6) -0.0260(7) 0.0237(7)
F14 0.0432(8) 0.0283(6) 0.0336(7) -0.0070(5) 0.0023(6) -0.0029(5)
F15 0.0340(7) 0.0478(7) 0.0405(7) -0.0267(6) -0.0153(6) 0.0070(6)
F16 0.0545(9) 0.0307(6) 0.0274(6) -0.0083(5) -0.0087(6) 0.0053(6)
F17 0.0371(8) 0.0533(8) 0.0462(8) -0.0306(7) -0.0186(6) 0.0071(6)
F18 0.0345(8) 0.0360(7) 0.0760(10) -0.0353(7) -0.0144(7) 0.0022(6)
F19 0.0592(9) 0.0231(6) 0.0339(7) -0.0079(5) 0.0024(6) 0.0052(6)
F20 0.0344(7) 0.0309(6) 0.0522(8) -0.0241(6) -0.0135(6) 0.0019(5)
F21 0.0524(9) 0.0310(6) 0.0291(6) -0.0095(5) -0.0126(6) 0.0125(6)
F22 0.0346(7) 0.0269(6) 0.0556(8) -0.0217(6) -0.0079(6) -0.0007(5)
F23 0.0486(8) 0.0306(6) 0.0294(6) -0.0094(5) -0.0111(6) 0.0116(6)
F24 0.0393(8) 0.0286(6) 0.0457(8) -0.0170(5) 0.0017(6) -0.0046(5)
F25 0.0586(9) 0.0408(7) 0.0335(7) -0.0200(6) -0.0195(6) 0.0199(6)
F26 0.0426(8) 0.0250(6) 0.0538(8) -0.0132(6) 0.0009(6) 0.0002(5)
F27 0.0540(9) 0.0480(8) 0.0461(8) -0.0260(7) -0.0258(7) 0.0187(7)
F28 0.0498(9) 0.0629(9) 0.0564(9) -0.0401(8) -0.0268(7) 0.0241(8)
F29 0.0656(11) 0.0380(8) 0.0642(10) -0.0222(7) 0.0224(8) -0.0066(7)
F30 0.0993(15) 0.0489(9) 0.0515(10) -0.0118(8) -0.0129(10) 0.0370(10)
F31 0.0581(12) 0.1263(19) 0.1149(18) -0.0880(16) -0.0504(12) 0.0396(12)
F32 0.0679(12) 0.0694(12) 0.0635(11) -0.0362(10) 0.0007(9) 0.0108(9)
F33 0.1070(18) 0.1160(18) 0.0986(17) -0.0684(15) -0.0521(14) 0.0849(16)
F34 0.0805(14) 0.0599(11) 0.0901(14) -0.0530(11) -0.0211(11) 0.0115(10)
F35 0.0552(10) 0.0584(10) 0.0599(10) -0.0322(8) -0.0039(8) 0.0191(8)
F36 0.0798(13) 0.0451(9) 0.0593(10) -0.0148(8) -0.0180(9) 0.0303(8)
F37 0.0424(10) 0.0851(13) 0.1158(17) -0.0649(13) -0.0335(11) 0.0207(9)
F38 0.0527(9) 0.0352(7) 0.0359(7) -0.0101(6) -0.0012(6) 0.0012(6)
F39 0.0426(8) 0.0382(7) 0.0505(8) -0.0256(6) -0.0083(6) -0.0019(6)
F40 0.0474(8) 0.0401(7) 0.0369(7) -0.0132(6) -0.0166(6) 0.0142(6)
F41 0.0372(8) 0.0354(7) 0.0588(9) -0.0256(6) -0.0101(7) -0.0023(6)
F42 0.0511(9) 0.0526(8) 0.0352(7) -0.0180(6) -0.0178(6) 0.0194(7)
F43 0.0356(8) 0.0304(6) 0.0573(9) -0.0233(6) -0.0068(6) -0.0011(5)
F44 0.0475(9) 0.0509(8) 0.0463(8) -0.0288(7) -0.0214(7) 0.0147(7)
F45 0.0434(8) 0.0242(6) 0.0596(9) -0.0157(6) 0.0027(7) -0.0018(5)
F46 0.0455(8) 0.0230(6) 0.0481(8) -0.0106(5) 0.0029(6) 0.0004(5)
F47 0.0429(8) 0.0487(8) 0.0525(8) -0.0318(7) -0.0207(7) 0.0136(6)
F48 0.0583(9) 0.0279(6) 0.0390(7) -0.0070(5) 0.0000(6) 0.0092(6)
F49 0.0414(9) 0.0507(8) 0.0698(10) -0.0427(8) -0.0180(7) 0.0071(7)
F50 0.0643(10) 0.0273(6) 0.0355(7) -0.0070(5) -0.0005(7) 0.0112(6)
F51 0.0381(8) 0.0376(7) 0.0740(10) -0.0359(7) -0.0151(7) 0.0038(6)
N1 0.0246(9) 0.0341(9) 0.0366(9) -0.0217(7) -0.0058(7) -0.0006(7)
N2 0.0232(9) 0.0412(10) 0.0447(10) -0.0299(8) -0.0069(8) 0.0013(7)
N3 0.0259(9) 0.0246(8) 0.0396(9) -0.0181(7) -0.0151(7) 0.0068(7)
N4 0.0301(10) 0.0242(8) 0.0391(9) -0.0176(7) -0.0178(8) 0.0092(7)
N5 0.0262(9) 0.0280(8) 0.0413(10) -0.0208(7) -0.0152(8) 0.0072(7)
N6 0.0261(9) 0.0277(8) 0.0427(10) -0.0206(7) -0.0138(8) 0.0059(7)
O1 0.0237(8) 0.0336(7) 0.0387(8) -0.0203(6) -0.0093(6) 0.0027(6)
O2 0.0329(9) 0.0345(8) 0.0551(10) -0.0269(7) -0.0229(7) 0.0130(6)
O3 0.0254(8) 0.0359(8) 0.0464(9) -0.0245(7) -0.0142(7) 0.0072(6)
O4 0.138(6) 0.118(5) 0.111(5) -0.024(4) -0.059(5) 0.075(5)

loop_
_atom_type_symbol
_atom_type_description
_atom_type_scat_dispersion_real
_atom_type_scat_dispersion_imag
_atom_type_scat_source
C C 0.0030 0.0010 'International Tables Vol C Tables 4.2.6.8 and 6.1.1.4'
H H 0.0000 0.0000 'International Tables Vol C Tables 4.2.6.8 and 6.1.1.4'
F F 0.0170 0.0100 'International Tables Vol C Tables 4.2.6.8 and 6.1.1.4'
N N 0.0060 0.0030 'International Tables Vol C Tables 4.2.6.8 and 6.1.1.4'
O O 0.0110 0.0060 'International Tables Vol C Tables 4.2.6.8 and 6.1.1.4'

loop_
_geom_angle_atom_site_label_1
_geom_angle_atom_site_label_2
_geom_angle_atom_site_label_3
_geom_angle
_geom_angle_site_symmetry_1
_geom_angle_site_symmetry_3
F1 C1 C2 109.2(2) . .
F2 C1 C2 111.3(2) . .
F2 C1 F1 109.1(2) . .
F2 C1 F3 108.5(3) . .
F3 C1 C2 110.7(2) . .
F3 C1 F1 108.0(2) . .
C1 C2 C3 114.7(2) . .
F4 C2 C1 107.3(2) . .
F4 C2 C3 108.6(2) . .
F5 C2 C1 107.6(2) . .
F5 C2 C3 108.9(2) . .
F5 C2 F4 109.7(2) . .
C2 C3 C4 114.15(18) . .
F6 C3 C2 107.92(19) . .
F6 C3 C4 108.89(17) . .
F7 C3 C2 108.81(18) . .
F7 C3 C4 108.63(19) . .
F7 C3 F6 108.30(18) . .
C5 C4 C3 113.99(17) . .
F8 C4 C3 108.65(19) . .
F8 C4 C5 108.53(17) . .
F8 C4 F9 108.71(18) . .
F9 C4 C3 108.12(17) . .
F9 C4 C5 108.73(19) . .
C4 C5 C6 113.88(17) . .
F10 C5 C4 108.56(16) . .
F10 C5 C6 108.38(18) . .
F11 C5 C4 108.11(19) . .
F11 C5 C6 109.21(16) . .
F11 C5 F10 108.58(17) . .
C7 C6 C5 113.49(16) . .
F12 C6 C5 108.28(18) . .
F12 C6 C7 107.78(17) . .
F13 C6 C5 108.47(17) . .
F13 C6 C7 110.06(19) . .
F13 C6 F12 108.65(18) . .
C8 C7 C6 116.75(17) . .
F14 C7 C6 108.21(16) . .
F14 C7 C8 107.65(17) . .
F15 C7 C6 107.51(18) . .
F15 C7 C8 108.17(16) . .
F15 C7 F14 108.29(17) . .
C9 C8 C7 111.83(18) . .
F16 C8 C7 106.61(17) . .
F16 C8 C9 111.40(17) . .
F17 C8 C7 107.77(17) . .
F17 C8 C9 111.66(18) . .
F17 C8 F16 107.30(18) . .
C10 C9 C8 119.90(19) . .
C14 C9 C8 120.63(19) . .
C14 C9 C10 119.44(19) . .
C11 C10 C9 119.9(2) . .
C10 C11 C12 120.6(2) . .
C11 C12 C13 119.14(19) . .
C11 C12 N1 117.86(19) . .
C13 C12 N1 122.96(19) . .
C14 C13 C12 120.03(19) . .
C13 C14 C9 120.8(2) . .
N2 C15 N1 114.12(19) . .
O1 C15 N1 122.94(18) . .
O1 C15 N2 122.94(19) . .
N2 C16 C17 111.97(18) . .
C16 C17 C18 111.72(18) . .
C19 C18 C17 112.34(18) . .
N3 C19 C18 111.16(17) . .
N3 C20 N4 113.31(18) . .
O2 C20 N3 122.67(19) . .
O2 C20 N4 124.02(17) . .
C22 C21 N4 117.36(18) . .
C26 C21 C22 119.13(18) . .
C26 C21 N4 123.42(19) . .
C23 C22 C21 120.7(2) . .
C22 C23 C24 119.8(2) . .
C23 C24 C27 120.8(2) . .
C25 C24 C23 119.66(18) . .
C25 C24 C27 119.56(19) . .
C24 C25 C26 120.7(2) . .
C25 C26 C21 120.0(2) . .
C24 C27 C28 114.35(17) . .
F18 C27 C24 111.51(18) . .
F18 C27 C28 107.42(17) . .
F18 C27 F19 106.94(18) . .
F19 C27 C24 110.11(17) . .
F19 C27 C28 106.11(17) . .
C27 C28 C29 116.46(17) . .
F20 C28 C27 108.29(16) . .
F20 C28 C29 107.22(17) . .
F20 C28 F21 108.03(16) . .
F21 C28 C27 108.27(17) . .
F21 C28 C29 108.31(16) . .
C30 C29 C28 114.86(17) . .
F22 C29 C28 109.03(17) . .
F22 C29 C30 109.08(16) . .
F22 C29 F23 108.03(17) . .
F23 C29 C28 108.19(16) . .
F23 C29 C30 107.44(17) . .
C29 C30 C31 114.02(17) . .
F24 C30 C29 109.23(16) . .
F24 C30 C31 107.81(18) . .
F24 C30 F25 108.66(17) . .
F25 C30 C29 108.70(18) . .
F25 C30 C31 108.30(16) . .
C32 C31 C30 114.10(18) . .
F26 C31 C30 108.77(18) . .
F26 C31 C32 107.96(17) . .
F27 C31 C30 108.63(17) . .
F27 C31 C32 108.93(19) . .
F27 C31 F26 108.32(18) . .
C33 C32 C31 114.3(2) . .
F28 C32 C31 108.92(19) . .
F28 C32 C33 107.71(19) . .
F29 C32 C31 108.80(17) . .
F29 C32 C33 108.1(2) . .
F29 C32 F28 108.9(2) . .
C34 C33 C32 115.1(2) . .
F30 C33 C32 110.3(2) . .
F30 C33 C34 109.0(2) . .
F30 C33 F31 107.8(2) . .
F31 C33 C32 107.9(2) . .
F31 C33 C34 106.5(2) . .
F32 C34 C33 111.3(2) . .
F32 C34 F34 106.6(3) . .
F33 C34 C33 111.5(3) . .
F33 C34 F32 110.4(3) . .
F33 C34 F34 106.8(3) . .
F34 C34 C33 110.1(3) . .
F35 C35 C36 109.8(2) . .
F35 C35 F36 107.6(2) . .
F36 C35 C36 110.4(2) . .
F37 C35 C36 110.5(2) . .
F37 C35 F35 108.3(2) . .
F37 C35 F36 110.1(2) . .
C35 C36 C37 113.9(2) . .
F38 C36 C35 108.07(19) . .
F38 C36 C37 108.94(17) . .
F39 C36 C35 107.94(18) . .
F39 C36 C37 110.05(18) . .
F39 C36 F38 107.7(2) . .
C38 C37 C36 113.51(19) . .
F40 C37 C36 108.47(17) . .
F40 C37 C38 108.69(18) . .
F40 C37 F41 108.96(19) . .
F41 C37 C36 107.96(18) . .
F41 C37 C38 109.15(16) . .
C37 C38 C39 114.05(19) . .
F42 C38 C37 108.48(18) . .
F42 C38 C39 108.35(17) . .
F42 C38 F43 109.09(19) . .
F43 C38 C37 108.41(16) . .
F43 C38 C39 108.38(17) . .
C40 C39 C38 114.40(19) . .
F44 C39 C38 107.99(17) . .
F44 C39 C40 108.38(18) . .
F45 C39 C38 108.12(17) . .
F45 C39 C40 109.20(17) . .
F45 C39 F44 108.62(19) . .
C39 C40 C41 113.76(18) . .
F46 C40 C39 108.46(17) . .
F46 C40 C41 109.70(17) . .
F46 C40 F47 107.94(19) . .
F47 C40 C39 108.68(18) . .
F47 C40 C41 108.15(17) . .
C42 C41 C40 115.92(18) . .
F48 C41 C40 107.39(17) . .
F48 C41 C42 108.37(18) . .
F49 C41 C40 108.97(18) . .
F49 C41 C42 108.09(18) . .
F49 C41 F48 107.83(18) . .
C43 C42 C41 114.35(18) . .
F50 C42 C41 106.21(18) . .
F50 C42 C43 110.52(18) . .
F51 C42 C41 106.75(17) . .
F51 C42 C43 111.51(19) . .
F51 C42 F50 107.09(18) . .
C44 C43 C42 120.3(2) . .
C44 C43 C48 119.51(19) . .
C48 C43 C42 120.2(2) . .
C43 C44 C45 120.6(2) . .
C44 C45 C46 119.9(2) . .
C45 C46 N5 122.33(19) . .
C47 C46 C45 119.47(18) . .
C47 C46 N5 118.18(19) . .
C48 C47 C46 120.2(2) . .
C47 C48 C43 120.3(2) . .
N6 C49 N5 114.97(19) . .
O3 C49 N5 122.69(18) . .
O3 C49 N6 122.33(19) . .
N6 C50 C51 111.81(18) . .
C50 C51 C51 111.4(2) . 2_576
C54 C52 C53 36.3(13) . .
C52 C53 C53 116.8(5) . 2_666
C54 C53 C52 152.8(18) 2_666 .
C54 C53 C52 68(2) . .
C54 C53 C53 48.7(19) . 2_666
C54 C53 C53 36.0(16) 2_666 2_666
C54 C53 C54 85(3) . 2_666
C54 C53 O4 160(2) . .
C54 C53 O4 76.0(18) 2_666 .
O4 C53 C52 131.2(5) . .
O4 C53 C53 111.9(6) . 2_666
C52 C54 O4 136(2) . 2_666
C53 C54 C52 76(2) . .
C53 C54 C52 171(3) 2_666 .
C53 C54 C53 95(3) . 2_666
C53 C54 C54 55(2) . 2_666
C53 C54 C54 40.0(17) 2_666 2_666
C53 C54 O4 52.9(15) 2_666 2_666
C53 C54 O4 148(3) . 2_666
C54 C54 C52 131(4) 2_666 .
C54 C54 O4 93(3) 2_666 2_666
C15 N1 C12 126.37(19) . .
C15 N2 C16 121.16(19) . .
C20 N3 C19 121.17(18) . .
C20 N4 C21 127.27(18) . .
C49 N5 C46 125.19(18) . .
C49 N6 C50 119.04(18) . .
C53 O4 C54 51.1(12) . 2_666

loop_
_geom_bond_atom_site_label_1
_geom_bond_atom_site_label_2
_geom_bond_distance
_geom_bond_site_symmetry_2
C1 C2 1.545(3) .
C1 F1 1.324(3) .
C1 F2 1.312(3) .
C1 F3 1.317(4) .
C2 C3 1.545(3) .
C2 F4 1.347(3) .
C2 F5 1.325(3) .
C3 C4 1.556(3) .
C3 F6 1.341(3) .
C3 F7 1.339(3) .
C4 C5 1.547(3) .
C4 F8 1.337(3) .
C4 F9 1.347(3) .
C5 C6 1.559(3) .
C5 F10 1.344(3) .
C5 F11 1.334(2) .
C6 C7 1.551(3) .
C6 F12 1.338(3) .
C6 F13 1.334(3) .
C7 C8 1.549(3) .
C7 F14 1.348(2) .
C7 F15 1.340(3) .
C8 C9 1.499(3) .
C8 F16 1.359(3) .
C8 F17 1.349(3) .
C9 C10 1.393(3) .
C9 C14 1.383(3) .
C10 C11 1.383(3) .
C11 C12 1.392(3) .
C12 C13 1.393(3) .
C12 N1 1.401(3) .
C13 C14 1.382(3) .
C15 N1 1.373(3) .
C15 N2 1.341(3) .
C15 O1 1.239(3) .
C16 C17 1.514(3) .
C16 N2 1.449(3) .
C17 C18 1.523(3) .
C18 C19 1.512(3) .
C19 N3 1.453(3) .
C20 N3 1.347(2) .
C20 N4 1.378(3) .
C20 O2 1.233(3) .
C21 C22 1.394(3) .
C21 C26 1.390(3) .
C21 N4 1.403(2) .
C22 C23 1.386(3) .
C23 C24 1.389(3) .
C24 C25 1.383(3) .
C24 C27 1.501(3) .
C25 C26 1.387(3) .
C27 C28 1.547(3) .
C27 F18 1.351(3) .
C27 F19 1.363(3) .
C28 C29 1.551(3) .
C28 F20 1.344(3) .
C28 F21 1.347(2) .
C29 C30 1.545(3) .
C29 F22 1.338(3) .
C29 F23 1.352(2) .
C30 C31 1.558(3) .
C30 F24 1.338(3) .
C30 F25 1.345(3) .
C31 C32 1.549(3) .
C31 F26 1.343(3) .
C31 F27 1.342(3) .
C32 C33 1.547(3) .
C32 F28 1.333(3) .
C32 F29 1.329(3) .
C33 C34 1.526(4) .
C33 F30 1.322(4) .
C33 F31 1.347(4) .
C34 F32 1.321(4) .
C34 F33 1.291(3) .
C34 F34 1.332(4) .
C35 C36 1.539(3) .
C35 F35 1.324(3) .
C35 F36 1.325(3) .
C35 F37 1.310(3) .
C36 C37 1.554(3) .
C36 F38 1.343(3) .
C36 F39 1.336(3) .
C37 C38 1.547(3) .
C37 F40 1.337(3) .
C37 F41 1.339(3) .
C38 C39 1.554(3) .
C38 F42 1.338(3) .
C38 F43 1.340(3) .
C39 C40 1.544(3) .
C39 F44 1.348(3) .
C39 F45 1.336(2) .
C40 C41 1.559(3) .
C40 F46 1.336(2) .
C40 F47 1.342(3) .
C41 C42 1.543(3) .
C41 F48 1.348(2) .
C41 F49 1.343(3) .
C42 C43 1.499(3) .
C42 F50 1.363(3) .
C42 F51 1.353(3) .
C43 C44 1.382(3) .
C43 C48 1.386(3) .
C44 C45 1.388(3) .
C45 C46 1.391(3) .
C46 C47 1.390(3) .
C46 N5 1.407(2) .
C47 C48 1.386(3) .
C49 N5 1.363(3) .
C49 N6 1.348(2) .
C49 O3 1.239(3) .
C50 C51 1.513(3) .
C50 N6 1.455(3) .
C51 C51 1.528(4) 2_576
C52 C53 1.476(6) .
C52 C54 1.41(3) .
C53 C53 1.529(8) 2_666
C53 C54 1.15(3) 2_666
C53 C54 0.90(3) .
C53 O4 1.183(8) .
C54 C53 1.15(3) 2_666
C54 C54 1.40(6) 2_666
C54 O4 1.44(3) 2_666
O4 C54 1.44(3) 2_666
